data_7708561
loop_
_publ_author_name
'Peng, Min'
'Wu, Xiao-Fan'
'Wang, Li-Xin'
'Chen, Si-Huai'
'Xiang, Jing'
'Jin, Xin-Xin'
'Yiu, Shek-Man'
'Wang, Bing-Wu'
'Gao, Song'
'Lau, Tai-Chu'

_publ_section_title
;
 Slow magnetic relaxation in high-coordinate Co(II) and Fe(II) compounds
 bearing neutral tetradentate ligands.
;
_journal_name_full 'Dalton transactions (Cambridge, England : 2003)'
_journal_paper_doi 10.1039/d1dt02575a
_journal_year 2021
_chemical_formula_moiety 'C44 H52 N8 Ni O4, 2(Cl O4)'
_chemical_formula_sum 'C44 H52 Cl2 N8 Ni O12'
_chemical_formula_weight 1014.54
_space_group_crystal_system monoclinic
_space_group_IT_number 9
_space_group_name_Hall 'C -2yc'
_space_group_name_H-M_alt 'C 1 c 1'
_atom_sites_solution_hydrogens mixed
_audit_creation_date 2021-09-14
_audit_creation_method
;
Olex2 1.5
(compiled 2021.07.19 svn.r715e62df for OlexSys, GUI svn.r6380)
;
_audit_update_record
;
2021-09-14 deposited with the CCDC.	2021-09-22 downloaded from the CCDC.
;
_cell_angle_alpha 90
_cell_angle_beta 95.070(3)
_cell_angle_gamma 90
_cell_formula_units_Z 4
_cell_length_a 20.9339(9)
_cell_length_b 13.2633(6)
_cell_length_c 16.2274(5)
_cell_measurement_reflns_used 4545
_cell_measurement_temperature 293(2)
_cell_measurement_theta_max 73.3590
_cell_measurement_theta_min 4.7020
_cell_volume 4488.0(3)
_computing_molecular_graphics 'Olex2 1.5 (Dolomanov et al., 2009)'
_computing_publication_material 'Olex2 1.5 (Dolomanov et al., 2009)'
_computing_structure_refinement 'SHELXL 2018/3 (Sheldrick, 2015)'
_computing_structure_solution 'olex2.solve 1.5 (Bourhis et al., 2015)'
_diffrn_ambient_temperature 293(2)
_diffrn_measured_fraction_theta_full 0.979
_diffrn_measured_fraction_theta_max 0.949
_diffrn_measurement_device_type 'multiwire proportional'
_diffrn_measurement_method 'phi and omega scans'
_diffrn_radiation_monochromator graphite
_diffrn_radiation_type CuK\a
_diffrn_radiation_wavelength 1.54178
_diffrn_reflns_av_R_equivalents 0.0246
_diffrn_reflns_av_unetI/netI 0.0299
_diffrn_reflns_Laue_measured_fraction_full 0.979
_diffrn_reflns_Laue_measured_fraction_max 0.949
_diffrn_reflns_limit_h_max 25
_diffrn_reflns_limit_h_min -25
_diffrn_reflns_limit_k_max 14
_diffrn_reflns_limit_k_min -16
_diffrn_reflns_limit_l_max 20
_diffrn_reflns_limit_l_min -13
_diffrn_reflns_number 8259
_diffrn_reflns_point_group_measured_fraction_full 0.571
_diffrn_reflns_point_group_measured_fraction_max 0.549
_diffrn_reflns_theta_full 67.679
_diffrn_reflns_theta_max 73.646
_diffrn_reflns_theta_min 3.950
_exptl_absorpt_coefficient_mu 2.341
_exptl_absorpt_correction_T_max 1.00000
_exptl_absorpt_correction_T_min 0.65662
_exptl_absorpt_correction_type multi-scan
_exptl_absorpt_process_details sadabs
_exptl_crystal_colour green
_exptl_crystal_colour_primary green
_exptl_crystal_density_diffrn 1.502
_exptl_crystal_description needle
_exptl_crystal_F_000 2120
_exptl_crystal_size_max 0.12
_exptl_crystal_size_mid 0.11
_exptl_crystal_size_min 0.11
_refine_diff_density_max 0.438
_refine_diff_density_min -0.704
_refine_diff_density_rms 0.065
_refine_ls_abs_structure_details
;
 Refined as an inversion twin.
;
_refine_ls_abs_structure_Flack 0.66(3)
_refine_ls_extinction_method none
_refine_ls_goodness_of_fit_ref 1.030
_refine_ls_hydrogen_treatment constr
_refine_ls_matrix_type full
_refine_ls_number_parameters 695
_refine_ls_number_reflns 4985
_refine_ls_number_restraints 242
_refine_ls_restrained_S_all 1.007
_refine_ls_R_factor_all 0.0477
_refine_ls_R_factor_gt 0.0461
_refine_ls_shift/su_max 0.000
_refine_ls_shift/su_mean 0.000
_refine_ls_structure_factor_coef Fsqd
_refine_ls_weighting_details 'w=1/[\s^2^(Fo^2^)+(0.0754P)^2^+7.4626P] where P=(Fo^2^+2Fc^2^)/3'
_refine_ls_weighting_scheme calc
_refine_ls_wR_factor_gt 0.1216
_refine_ls_wR_factor_ref 0.1240
_reflns_Friedel_coverage 0.157
_reflns_Friedel_fraction_full 0.163
_reflns_Friedel_fraction_max 0.149
_reflns_number_gt 4817
_reflns_number_total 4985
_reflns_threshold_expression 'I > 2\s(I)'
_cod_data_source_file d1dt02575a2.cif
_cod_data_source_block 04
_cod_database_code 7708561
_shelx_shelxl_version_number 2018/3
_shelx_space_group_comment
;
The symmetry employed for this shelxl refinement is uniquely defined
by the following loop, which should always be used as a source of
symmetry information in preference to the above space-group names.
They are only intended as comments.
;
_shelx_estimated_absorpt_t_max 0.783
_shelx_estimated_absorpt_t_min 0.766
_olex2_refinement_description
;
1. Twinned data refinement
 Scales: 0.34(3)
 0.66(3)
2. Fixed Uiso
 At 1.2 times of:
  All C(H) groups, All C(H,H) groups, All N(H) groups
 At 1.5 times of:
  All C(H,H,H) groups
3. Uiso/Uaniso restraints and constraints
C43 \\sim C44 \\sim C45 \\sim C46 \\sim C43' \\sim C44' \\sim C45' \\sim C46':
within 3.8A with sigma of 0.02 and sigma for terminal atoms of 0.04 within 3.8A
O5 \\sim O6' \\sim O7' \\sim O8': within 3.8A with sigma of 0.02 and sigma for
terminal atoms of 0.04 within 3.8A
O9 \\sim O10' \\sim O11' \\sim O12': within 3.8A with sigma of 0.02 and sigma
for terminal atoms of 0.04 within 3.8A
Uanis(O7') \\sim Ueq: with sigma of 0.002 and sigma for terminal atoms of 0.004
Uanis(O5') \\sim Ueq: with sigma of 0.001 and sigma for terminal atoms of 0.002
4. Others
 Sof(C43')=Sof(H43C)=Sof(H43D)=Sof(C44')=Sof(H44C)=Sof(H44D)=Sof(C45')=
 Sof(H45C)=Sof(H45D)=Sof(C46')=Sof(H46D)=Sof(H46E)=Sof(H46F)=1-FVAR(1)
 Sof(C43)=Sof(H43A)=Sof(H43B)=Sof(C44)=Sof(H44A)=Sof(H44B)=Sof(C45)=Sof(H45A)=
 Sof(H45B)=Sof(C46)=Sof(H46A)=Sof(H46B)=Sof(H46C)=FVAR(1)
 Sof(O11')=Sof(O10')=Sof(O12')=1-FVAR(2)
 Sof(O10)=Sof(O11)=Sof(O12)=FVAR(2)
 Sof(O5')=Sof(O8')=Sof(O7')=Sof(O6')=1-FVAR(3)
 Sof(O5)=Sof(O6)=Sof(O7)=Sof(O8)=FVAR(3)
 U11(C13)=U11(C14)=U11(C15)=U11(C16)=U11(C17)=U11(C18)=U11(C19)=U11(C20)=
 U11(C24)=FVAR(4)
 U11(C1)=U11(C2)=U11(C3)=U11(C4)=U11(C7)=U11(C8)=U11(C9)=U11(C10)=U11(C11)=
 U11(C12)=FVAR(5)
5.a Riding coordinates:
 N8(H8), C43(H43A,H43B), C43'(H43C,H43D)
5.b Secondary CH2 refined with riding coordinates:
 C28(H28A,H28B), C29(H29A,H29B), C30(H30A,H30B), C33(H33A,H33B), C34(H34A,
 H34B), C35(H35A,H35B), C38(H38A,H38B), C39(H39A,H39B), C40(H40A,H40B),
 C44(H44A,H44B), C45(H45A,H45B), C44'(H44C,H44D), C45'(H45C,H45D)
5.c Aromatic/amide H refined with riding coordinates:
 N1(H1), N4(H4), N5(H5), C2(H2), C3(H3), C5(H5A), C6(H6), C8(H8A), C9(H9),
 C14(H14), C15(H15), C17(H17), C18(H18), C20(H20), C21(H21)
5.d Idealised Me refined as rotating group:
 C31(H31A,H31B,H31C), C36(H36A,H36B,H36C), C41(H41A,H41B,H41C), C46(H46A,H46B,
 H46C), C46'(H46D,H46E,H46F)
;
_olex2_submission_special_instructions 'No special instructions were received'

loop_
_space_group_symop_operation_xyz
'x, y, z'
'x, -y, z+1/2'
'x+1/2, y+1/2, z'
'x+1/2, -y+1/2, z+1/2'

loop_
_atom_site_label
_atom_site_type_symbol
_atom_site_fract_x
_atom_site_fract_y
_atom_site_fract_z
_atom_site_U_iso_or_equiv
_atom_site_adp_type
_atom_site_occupancy
_atom_site_site_symmetry_order
_atom_site_calc_flag
_atom_site_refinement_flags_posn
_atom_site_refinement_flags_adp
_atom_site_refinement_flags_occupancy
_atom_site_disorder_assembly
_atom_site_disorder_group
Ni1 Ni 0.57318(4) 0.92632(5) 0.29276(5) 0.02037(17) Uani 1 1 d . . . . .
Cl1 Cl 0.32442(6) 0.71604(9) 0.56303(9) 0.0347(3) Uani 1 1 d . . . . .
Cl2 Cl 0.58083(9) 0.41390(11) 0.29430(12) 0.0486(4) Uani 1 1 d . . . . .
N1 N 0.4829(2) 0.6421(4) 0.1983(3) 0.0298(9) Uani 1 1 d . . . . .
H1 H 0.504335 0.596355 0.226290 0.036 Uiso 1 1 calc R U . . .
N2 N 0.52551(18) 0.8048(3) 0.3561(3) 0.0207(8) Uani 1 1 d . . . . .
N3 N 0.61140(19) 0.9417(3) 0.4082(3) 0.0224(8) Uani 1 1 d . . . . .
N4 N 0.7183(2) 1.1347(3) 0.3559(3) 0.0281(9) Uani 1 1 d . . . . .
H4 H 0.736911 1.149785 0.403667 0.034 Uiso 1 1 calc R U . . .
N5 N 0.6703(3) 0.6435(4) 0.3825(3) 0.0421(12) Uani 1 1 d . . . . .
H5 H 0.657797 0.593082 0.351799 0.051 Uiso 1 1 calc R U . . .
N6 N 0.6232(2) 0.8100(3) 0.2273(3) 0.0274(9) Uani 1 1 d . . . . .
N7 N 0.53424(19) 0.9435(3) 0.1777(3) 0.0215(8) Uani 1 1 d . . . . .
N8 N 0.4322(3) 1.1409(4) 0.2321(3) 0.0442(13) Uani 1 1 d . . . . .
H8 H 0.409693 1.153577 0.186376 0.053 Uiso 1 1 d R U . C .
O1 O 0.44017(17) 0.7997(3) 0.2033(2) 0.0275(7) Uani 1 1 d . . . . .
O2 O 0.64316(16) 1.0423(3) 0.2826(2) 0.0233(7) Uani 1 1 d . . . . .
O3 O 0.7071(2) 0.8057(3) 0.3815(3) 0.0421(10) Uani 1 1 d . . . . .
O4 O 0.50127(16) 1.0387(3) 0.3058(2) 0.0253(7) Uani 1 1 d . . . . .
O5 O 0.3216(3) 0.6581(6) 0.4892(4) 0.0353(13) Uani 0.813(14) 1 d . U P A 1
O6 O 0.2910(3) 0.6655(5) 0.6249(4) 0.0393(15) Uani 0.813(14) 1 d . . P A 1
O7 O 0.3915(3) 0.7284(7) 0.5920(4) 0.063(3) Uani 0.813(14) 1 d . . P A 1
O8 O 0.2989(5) 0.8136(5) 0.5471(5) 0.080(3) Uani 0.813(14) 1 d . . P A 1
O5' O 0.3354(14) 0.632(2) 0.510(2) 0.037(7) Uani 0.187(14) 1 d . U P A 2
O8' O 0.2670(11) 0.764(2) 0.5206(16) 0.042(7) Uani 0.187(14) 1 d . U P A 2
O7' O 0.3762(10) 0.7914(18) 0.5586(15) 0.037(6) Uani 0.187(14) 1 d . U P A 2
O6' O 0.315(2) 0.689(3) 0.644(3) 0.067(9) Uani 0.187(14) 1 d . U P A 2
O9 O 0.5898(3) 0.3082(4) 0.2943(3) 0.0587(14) Uani 1 1 d . U . . .
O10 O 0.5791(4) 0.4501(5) 0.3776(4) 0.075(2) Uani 0.870(12) 1 d . . P B 1
O11 O 0.6336(5) 0.4673(6) 0.2616(6) 0.098(3) Uani 0.870(12) 1 d . . P B 1
O12 O 0.5223(4) 0.4384(6) 0.2479(7) 0.096(4) Uani 0.870(12) 1 d . . P B 1
O11' O 0.5707(19) 0.453(3) 0.199(2) 0.048(10) Uani 0.130(12) 1 d . U P B 2
O10' O 0.631(2) 0.435(3) 0.343(4) 0.071(12) Uani 0.130(12) 1 d . U P B 2
O12' O 0.5218(18) 0.450(3) 0.312(3) 0.054(10) Uani 0.130(12) 1 d . U P B 2
C1 C 0.4879(2) 0.7284(4) 0.3277(3) 0.0240(9) Uani 1 1 d . . . . .
C2 C 0.4682(2) 0.6533(4) 0.3809(4) 0.0292(10) Uani 1 1 d . . . . .
H2 H 0.443397 0.599702 0.359240 0.035 Uiso 1 1 calc R U . . .
C3 C 0.4848(2) 0.6581(4) 0.4637(4) 0.0266(10) Uani 1 1 d . . . . .
H3 H 0.469801 0.609992 0.498926 0.032 Uiso 1 1 calc R U . . .
C4 C 0.5251(2) 0.7365(4) 0.4956(3) 0.0245(9) Uani 1 1 d . . . . .
C5 C 0.5485(3) 0.7449(4) 0.5814(3) 0.0284(10) Uani 1 1 d . . . . .
H5A H 0.533570 0.700212 0.619513 0.034 Uiso 1 1 calc R U . . .
C6 C 0.5922(3) 0.8174(4) 0.6082(3) 0.0267(10) Uani 1 1 d . . . . .
H6 H 0.606466 0.821859 0.663969 0.032 Uiso 1 1 calc R U . . .
C7 C 0.6159(2) 0.8863(4) 0.5501(3) 0.0253(10) Uani 1 1 d . . . . .
C8 C 0.6641(2) 0.9596(4) 0.5697(3) 0.0244(9) Uani 1 1 d . . . . .
H8A H 0.681703 0.966891 0.624025 0.029 Uiso 1 1 calc R U . . .
C9 C 0.6849(2) 1.0205(4) 0.5082(3) 0.0270(10) Uani 1 1 d . . . . .
H9 H 0.716763 1.068378 0.520694 0.032 Uiso 1 1 calc R U . . .
C10 C 0.6574(2) 1.0088(4) 0.4266(3) 0.0223(9) Uani 1 1 d . . . . .
C11 C 0.5913(2) 0.8812(4) 0.4675(3) 0.0209(9) Uani 1 1 d . . . . .
C12 C 0.5450(2) 0.8063(4) 0.4380(3) 0.0227(9) Uani 1 1 d . . . . .
C13 C 0.6631(3) 0.7356(4) 0.2527(4) 0.0353(10) Uani 1 1 d . . . . .
C14 C 0.6858(3) 0.6632(5) 0.1986(4) 0.0425(13) Uani 1 1 d . . . . .
H14 H 0.713266 0.612220 0.219143 0.051 Uiso 1 1 calc R U . . .
C15 C 0.6668(3) 0.6685(5) 0.1151(4) 0.0427(13) Uani 1 1 d . . . . .
H15 H 0.682898 0.623014 0.078507 0.051 Uiso 1 1 calc R U . . .
C16 C 0.6227(3) 0.7437(4) 0.0857(4) 0.0365(11) Uani 1 1 d . . . . .
C17 C 0.5977(3) 0.7532(4) 0.0007(4) 0.0375(11) Uani 1 1 d . . . . .
H17 H 0.611891 0.709498 -0.038683 0.045 Uiso 1 1 calc R U . . .
C18 C 0.5542(3) 0.8245(4) -0.0228(4) 0.0379(12) Uani 1 1 d . . . . .
H18 H 0.540142 0.830673 -0.078562 0.045 Uiso 1 1 calc R U . . .
C19 C 0.5287(3) 0.8913(4) 0.0356(3) 0.0324(10) Uani 1 1 d . . . . .
C20 C 0.4807(3) 0.9641(4) 0.0181(3) 0.0362(11) Uani 1 1 d . . . . .
H20 H 0.462564 0.972041 -0.035911 0.043 Uiso 1 1 calc R U . . .
C21 C 0.4604(3) 1.0236(4) 0.0794(3) 0.0309(11) Uani 1 1 d . . . . .
H21 H 0.428503 1.071477 0.067277 0.037 Uiso 1 1 calc R U . . .
C22 C 0.4881(2) 1.0118(4) 0.1606(3) 0.0257(10) Uani 1 1 d . . . . .
C23 C 0.5546(3) 0.8840(4) 0.1189(3) 0.0282(11) Uani 1 1 d . . . . .
C24 C 0.6021(3) 0.8107(4) 0.1440(3) 0.0302(9) Uani 1 1 d . . . . .
C27 C 0.4681(2) 0.7269(4) 0.2362(3) 0.0250(10) Uani 1 1 d . . . . .
C28 C 0.4638(3) 0.6240(5) 0.1102(4) 0.0343(12) Uani 1 1 d . . . . .
H28A H 0.500498 0.599662 0.083545 0.041 Uiso 1 1 calc R U . . .
H28B H 0.450018 0.687016 0.084041 0.041 Uiso 1 1 calc R U . . .
C29 C 0.4096(3) 0.5473(4) 0.0978(3) 0.0318(10) Uani 1 1 d . . . . .
H29A H 0.422913 0.485395 0.126193 0.038 Uiso 1 1 calc R U . . .
H29B H 0.402099 0.532026 0.039260 0.038 Uiso 1 1 calc R U . . .
C30 C 0.3469(2) 0.5829(4) 0.1292(3) 0.0303(10) Uani 1 1 d . . . . .
H30A H 0.317813 0.526148 0.130088 0.036 Uiso 1 1 calc R U . . .
H30B H 0.355525 0.606831 0.185636 0.036 Uiso 1 1 calc R U . . .
C31 C 0.3146(3) 0.6663(4) 0.0772(4) 0.0367(12) Uani 1 1 d . . . . .
H31A H 0.307580 0.644244 0.020792 0.055 Uiso 1 1 calc R U . . .
H31B H 0.341529 0.724975 0.080123 0.055 Uiso 1 1 calc R U . . .
H31C H 0.274218 0.682393 0.097752 0.055 Uiso 1 1 calc R U . . .
C32 C 0.6730(2) 1.0656(4) 0.3503(3) 0.0241(10) Uani 1 1 d . . . . .
C33 C 0.7375(2) 1.1867(4) 0.2819(3) 0.0286(11) Uani 1 1 d . . . . .
H33A H 0.702717 1.229514 0.259311 0.034 Uiso 1 1 calc R U . . .
H33B H 0.745919 1.137196 0.240202 0.034 Uiso 1 1 calc R U . . .
C34 C 0.7974(2) 1.2508(4) 0.3021(3) 0.0295(10) Uani 1 1 d . . . . .
H34A H 0.828606 1.211287 0.336151 0.035 Uiso 1 1 calc R U . . .
H34B H 0.816023 1.266616 0.251028 0.035 Uiso 1 1 calc R U . . .
C35 C 0.7853(3) 1.3483(4) 0.3469(4) 0.0402(12) Uani 1 1 d . . . . .
H35A H 0.763308 1.333632 0.395623 0.048 Uiso 1 1 calc R U . . .
H35B H 0.757724 1.391386 0.310904 0.048 Uiso 1 1 calc R U . . .
C36 C 0.8476(3) 1.4037(5) 0.3726(4) 0.0476(14) Uani 1 1 d . . . . .
H36A H 0.872349 1.409891 0.325760 0.071 Uiso 1 1 calc R U . . .
H36B H 0.871670 1.366610 0.415575 0.071 Uiso 1 1 calc R U . . .
H36C H 0.838029 1.469676 0.392560 0.071 Uiso 1 1 calc R U . . .
C37 C 0.6837(3) 0.7322(4) 0.3450(4) 0.0348(12) Uani 1 1 d . . . . .
C38 C 0.6761(3) 0.6301(5) 0.4724(4) 0.0403(13) Uani 1 1 d . . . . .
H38A H 0.641733 0.586340 0.487129 0.048 Uiso 1 1 calc R U . . .
H38B H 0.670369 0.695050 0.498218 0.048 Uiso 1 1 calc R U . . .
C39 C 0.7389(3) 0.5862(4) 0.5067(3) 0.0350(12) Uani 1 1 d . . . . .
H39A H 0.773836 0.627466 0.490047 0.042 Uiso 1 1 calc R U . . .
H39B H 0.743704 0.518930 0.484694 0.042 Uiso 1 1 calc R U . . .
C40 C 0.7419(3) 0.5817(4) 0.6013(3) 0.0358(11) Uani 1 1 d . . . . .
H40A H 0.737155 0.649257 0.622843 0.043 Uiso 1 1 calc R U . . .
H40B H 0.706450 0.541336 0.617475 0.043 Uiso 1 1 calc R U . . .
C41 C 0.8040(3) 0.5372(5) 0.6388(4) 0.0485(15) Uani 1 1 d . . . . .
H41A H 0.839123 0.578837 0.625176 0.073 Uiso 1 1 calc R U . . .
H41B H 0.809123 0.470602 0.617202 0.073 Uiso 1 1 calc R U . . .
H41C H 0.803405 0.533940 0.697783 0.073 Uiso 1 1 calc R U . . .
C42 C 0.4725(3) 1.0659(4) 0.2373(3) 0.0267(11) Uani 1 1 d . . . . .
C43 C 0.4261(6) 1.2065(8) 0.3103(6) 0.035(2) Uani 0.648(12) 1 d . U P C 1
H43A H 0.468169 1.231169 0.330678 0.042 Uiso 0.648(12) 1 d R U P C 1
H43B H 0.409849 1.165629 0.353438 0.042 Uiso 0.648(12) 1 d R U P C 1
C44 C 0.3814(4) 1.2944(6) 0.2917(5) 0.0322(18) Uani 0.648(12) 1 d . U P C 1
H44A H 0.339158 1.269231 0.272412 0.039 Uiso 0.648(12) 1 calc R U P C 1
H44B H 0.396917 1.334640 0.247686 0.039 Uiso 0.648(12) 1 calc R U P C 1
C45 C 0.3762(5) 1.3601(8) 0.3669(6) 0.039(2) Uani 0.648(12) 1 d . U P C 1
H45A H 0.359347 1.320122 0.410128 0.047 Uiso 0.648(12) 1 calc R U P C 1
H45B H 0.418669 1.382980 0.387233 0.047 Uiso 0.648(12) 1 calc R U P C 1
C46 C 0.3335(5) 1.4505(8) 0.3492(6) 0.036(2) Uani 0.648(12) 1 d . U P C 1
H46A H 0.290312 1.428479 0.334679 0.054 Uiso 0.648(12) 1 calc R U P C 1
H46B H 0.348375 1.488295 0.304205 0.054 Uiso 0.648(12) 1 calc R U P C 1
H46C H 0.334697 1.492459 0.397579 0.054 Uiso 0.648(12) 1 calc R U P C 1
C43' C 0.3981(10) 1.1890(14) 0.2916(12) 0.032(3) Uani 0.352(12) 1 d . U P C 2
H43C H 0.353807 1.201496 0.271504 0.038 Uiso 0.352(12) 1 d R U P C 2
H43D H 0.399647 1.150446 0.342544 0.038 Uiso 0.352(12) 1 d R U P C 2
C44' C 0.4359(8) 1.2842(13) 0.3017(10) 0.038(3) Uani 0.352(12) 1 d . U P C 2
H44C H 0.431644 1.320283 0.249481 0.045 Uiso 0.352(12) 1 calc R U P C 2
H44D H 0.480840 1.266724 0.313161 0.045 Uiso 0.352(12) 1 calc R U P C 2
C45' C 0.4170(10) 1.3566(13) 0.3706(11) 0.039(3) Uani 0.352(12) 1 d . U P C 2
H45C H 0.410472 1.317800 0.419829 0.046 Uiso 0.352(12) 1 calc R U P C 2
H45D H 0.451885 1.403476 0.384475 0.046 Uiso 0.352(12) 1 calc R U P C 2
C46' C 0.3552(11) 1.4166(16) 0.3439(12) 0.042(4) Uani 0.352(12) 1 d . U P C 2
H46D H 0.319150 1.371655 0.339487 0.063 Uiso 0.352(12) 1 calc R U P C 2
H46E H 0.359300 1.447829 0.291198 0.063 Uiso 0.352(12) 1 calc R U P C 2
H46F H 0.348880 1.467661 0.384301 0.063 Uiso 0.352(12) 1 calc R U P C 2

loop_
_atom_site_aniso_label
_atom_site_aniso_U_11
_atom_site_aniso_U_22
_atom_site_aniso_U_33
_atom_site_aniso_U_23
_atom_site_aniso_U_13
_atom_site_aniso_U_12
Ni1 0.0254(3) 0.0215(3) 0.0138(3) -0.0001(4) -0.0010(2) -0.0015(3)
Cl1 0.0425(6) 0.0298(6) 0.0320(6) -0.0069(5) 0.0050(5) -0.0077(5)
Cl2 0.0643(10) 0.0458(7) 0.0336(6) -0.0020(7) -0.0080(6) 0.0234(7)
N1 0.031(2) 0.031(2) 0.026(2) -0.0071(19) -0.0038(17) 0.0053(17)
N2 0.0235(18) 0.0186(17) 0.0196(19) 0.0001(15) 0.0004(14) -0.0015(14)
N3 0.0223(19) 0.0248(19) 0.020(2) 0.0020(17) 0.0012(15) 0.0004(15)
N4 0.028(2) 0.033(2) 0.022(2) -0.0009(18) -0.0036(16) -0.0073(18)
N5 0.053(3) 0.038(3) 0.034(3) 0.004(2) -0.003(2) 0.008(2)
N6 0.035(2) 0.025(2) 0.022(2) -0.0008(17) 0.0033(17) 0.0007(17)
N7 0.026(2) 0.0217(19) 0.0163(19) 0.0014(16) -0.0016(15) -0.0025(15)
N8 0.056(3) 0.051(3) 0.026(3) 0.013(2) 0.006(2) 0.027(3)
O1 0.0346(17) 0.0256(17) 0.0219(17) 0.0008(14) 0.0014(14) -0.0010(14)
O2 0.0289(16) 0.0258(17) 0.0147(15) 0.0001(13) -0.0011(12) -0.0064(13)
O3 0.039(2) 0.041(2) 0.045(3) -0.012(2) -0.0030(18) 0.0071(18)
O4 0.0297(17) 0.0241(16) 0.0218(17) 0.0012(14) 0.0003(13) 0.0033(13)
O5 0.035(3) 0.042(3) 0.026(3) -0.008(2) -0.009(2) -0.003(2)
O6 0.046(4) 0.036(3) 0.037(3) 0.005(2) 0.006(3) -0.005(2)
O7 0.041(3) 0.108(7) 0.042(3) -0.031(4) 0.008(3) -0.038(3)
O8 0.157(9) 0.024(3) 0.069(5) 0.009(3) 0.060(6) 0.009(4)
O5' 0.037(8) 0.037(8) 0.037(8) 0.000(2) 0.003(2) 0.000(2)
O8' 0.041(12) 0.036(13) 0.047(12) 0.008(10) 0.000(9) 0.016(10)
O7' 0.035(7) 0.037(7) 0.038(7) -0.004(4) -0.004(4) -0.007(4)
O6' 0.065(18) 0.09(2) 0.050(17) 0.011(15) 0.023(14) -0.018(15)
O9 0.088(4) 0.047(2) 0.040(2) -0.007(2) 0.000(2) 0.029(2)
O10 0.130(7) 0.051(4) 0.042(3) -0.014(3) 0.003(4) 0.018(4)
O11 0.162(9) 0.066(5) 0.075(5) 0.019(4) 0.055(5) 0.017(5)
O12 0.095(6) 0.068(5) 0.111(8) -0.012(5) -0.060(6) 0.038(4)
O11' 0.061(19) 0.033(14) 0.048(17) 0.002(13) -0.009(14) 0.031(13)
O10' 0.08(2) 0.030(16) 0.10(2) 0.014(17) -0.01(2) 0.001(15)
O12' 0.047(17) 0.062(18) 0.05(2) -0.007(16) 0.010(15) 0.038(14)
C1 0.0251(7) 0.023(2) 0.023(2) -0.0034(19) -0.0025(17) -0.0026(17)
C2 0.0251(7) 0.030(2) 0.032(3) 0.001(2) 0.0016(19) -0.0060(18)
C3 0.0251(7) 0.025(2) 0.030(3) 0.003(2) 0.0032(19) -0.0014(17)
C4 0.0251(7) 0.026(2) 0.022(2) 0.0010(19) -0.0007(17) 0.0039(18)
C5 0.035(2) 0.031(3) 0.019(2) 0.005(2) 0.0012(19) 0.004(2)
C6 0.036(2) 0.029(2) 0.015(2) 0.0036(19) 0.0013(19) 0.0058(19)
C7 0.0251(7) 0.028(2) 0.022(2) 0.002(2) -0.0048(18) 0.0023(19)
C8 0.0251(7) 0.030(2) 0.017(2) -0.005(2) -0.0051(18) 0.0013(19)
C9 0.0251(7) 0.030(2) 0.025(2) -0.004(2) -0.0046(19) -0.0013(19)
C10 0.0251(7) 0.025(2) 0.017(2) -0.0012(18) -0.0006(17) -0.0027(18)
C11 0.0251(7) 0.023(2) 0.014(2) 0.0008(17) -0.0009(17) 0.0015(17)
C12 0.0251(7) 0.024(2) 0.018(2) 0.0005(19) -0.0009(17) 0.0019(18)
C13 0.0552(12) 0.023(2) 0.029(3) 0.001(2) 0.011(2) 0.006(2)
C14 0.0552(12) 0.033(3) 0.041(4) -0.004(2) 0.016(3) 0.011(2)
C15 0.0552(12) 0.034(3) 0.042(4) -0.007(3) 0.021(3) 0.004(2)
C16 0.0552(12) 0.029(3) 0.027(3) -0.003(2) 0.016(2) -0.002(2)
C17 0.0552(12) 0.030(3) 0.029(3) -0.008(2) 0.015(2) -0.009(2)
C18 0.0552(12) 0.039(3) 0.019(3) -0.001(2) 0.004(2) -0.015(3)
C19 0.0552(12) 0.029(3) 0.013(2) 0.001(2) 0.006(2) -0.012(2)
C20 0.0552(12) 0.035(3) 0.016(2) 0.007(2) -0.006(2) -0.014(3)
C21 0.035(2) 0.037(3) 0.019(2) 0.007(2) -0.002(2) -0.007(2)
C22 0.026(2) 0.026(2) 0.024(3) 0.005(2) -0.0035(19) -0.0053(18)
C23 0.038(2) 0.026(2) 0.021(3) 0.0032(19) 0.005(2) -0.009(2)
C24 0.0552(12) 0.024(2) 0.012(2) -0.0034(18) 0.010(2) -0.007(2)
C27 0.023(2) 0.032(2) 0.021(2) -0.0003(19) 0.0028(17) -0.0028(18)
C28 0.032(3) 0.046(3) 0.025(3) -0.011(2) 0.004(2) 0.003(2)
C29 0.038(3) 0.031(2) 0.026(2) -0.007(2) -0.001(2) 0.001(2)
C30 0.034(2) 0.027(2) 0.030(2) -0.0067(19) 0.0021(19) -0.0003(18)
C31 0.038(3) 0.036(3) 0.035(3) -0.004(2) -0.001(2) 0.005(2)
C32 0.022(2) 0.025(2) 0.024(3) 0.0016(19) -0.0013(18) -0.0007(17)
C33 0.027(2) 0.037(3) 0.022(2) 0.004(2) 0.0024(19) -0.007(2)
C34 0.026(2) 0.033(3) 0.029(2) 0.0024(19) 0.0008(18) -0.0082(19)
C35 0.039(3) 0.039(3) 0.045(3) -0.004(2) 0.014(2) -0.007(2)
C36 0.046(3) 0.051(3) 0.047(4) -0.016(3) 0.009(3) -0.017(3)
C37 0.037(3) 0.030(3) 0.036(3) -0.002(2) -0.003(2) 0.011(2)
C38 0.043(3) 0.045(3) 0.033(3) 0.001(3) 0.007(2) 0.008(3)
C39 0.046(3) 0.032(3) 0.028(3) -0.002(2) 0.007(2) 0.004(2)
C40 0.054(3) 0.026(2) 0.027(3) -0.003(2) 0.004(2) -0.006(2)
C41 0.045(3) 0.051(4) 0.048(4) -0.008(3) -0.002(3) -0.001(3)
C42 0.036(3) 0.027(2) 0.018(2) 0.0077(19) 0.003(2) 0.0024(19)
C43 0.042(5) 0.036(5) 0.025(4) -0.004(4) 0.002(4) 0.013(4)
C44 0.039(4) 0.034(4) 0.023(4) -0.002(3) 0.002(3) 0.005(3)
C45 0.044(5) 0.047(5) 0.026(4) -0.004(4) 0.003(4) 0.014(4)
C46 0.033(5) 0.032(5) 0.042(5) -0.006(4) 0.000(4) 0.012(4)
C43' 0.034(7) 0.033(7) 0.027(7) 0.013(5) -0.004(6) -0.001(6)
C44' 0.042(7) 0.040(7) 0.030(6) 0.003(5) -0.001(5) 0.012(6)
C45' 0.046(7) 0.037(6) 0.033(6) 0.000(5) 0.004(6) -0.005(6)
C46' 0.048(10) 0.037(10) 0.040(8) 0.002(8) 0.004(8) 0.029(8)

loop_
_atom_type_symbol
_atom_type_description
_atom_type_scat_dispersion_real
_atom_type_scat_dispersion_imag
_atom_type_scat_source
C C 0.0181 0.0091 'International Tables Vol C Tables 4.2.6.8 and 6.1.1.4'
H H 0.0000 0.0000 'International Tables Vol C Tables 4.2.6.8 and 6.1.1.4'
Cl Cl 0.3639 0.7018 'International Tables Vol C Tables 4.2.6.8 and 6.1.1.4'
N N 0.0311 0.0180 'International Tables Vol C Tables 4.2.6.8 and 6.1.1.4'
Ni Ni -3.0029 0.5091 'International Tables Vol C Tables 4.2.6.8 and 6.1.1.4'
O O 0.0492 0.0322 'International Tables Vol C Tables 4.2.6.8 and 6.1.1.4'

loop_
_geom_angle_atom_site_label_1
_geom_angle_atom_site_label_2
_geom_angle_atom_site_label_3
_geom_angle
_geom_angle_site_symmetry_1
_geom_angle_site_symmetry_3
_geom_angle_publ_flag
N3 Ni1 N2 78.18(17) . . ?
N3 Ni1 N6 111.15(17) . . ?
N3 Ni1 N7 167.49(14) . . ?
N3 Ni1 O2 77.11(15) . . ?
N3 Ni1 O4 93.65(16) . . ?
N6 Ni1 N2 88.09(13) . . ?
N7 Ni1 N2 111.02(16) . . ?
N7 Ni1 N6 78.38(18) . . ?
N7 Ni1 O2 94.15(15) . . ?
N7 Ni1 O4 77.23(16) . . ?
O2 Ni1 N2 154.81(14) . . ?
O2 Ni1 N6 96.27(15) . . ?
O2 Ni1 O4 89.97(11) . . ?
O4 Ni1 N2 96.42(14) . . ?
O4 Ni1 N6 155.19(16) . . ?
O5 Cl1 O6 110.5(4) . . ?
O5 Cl1 O7 107.5(4) . . ?
O6 Cl1 O7 110.1(4) . . ?
O8 Cl1 O5 110.7(5) . . ?
O8 Cl1 O6 110.8(4) . . ?
O8 Cl1 O7 107.2(6) . . ?
O5' Cl1 O8' 102.4(16) . . ?
O5' Cl1 O7' 109.6(14) . . ?
O8' Cl1 O7' 105.0(14) . . ?
O6' Cl1 O5' 114(2) . . ?
O6' Cl1 O8' 112(2) . . ?
O6' Cl1 O7' 113(2) . . ?
O9 Cl2 O10 110.2(4) . . ?
O9 Cl2 O11 112.3(4) . . ?
O9 Cl2 O12 109.6(4) . . ?
O9 Cl2 O11' 108.6(12) . . ?
O10 Cl2 O11 105.3(5) . . ?
O12 Cl2 O10 109.3(6) . . ?
O12 Cl2 O11 110.1(7) . . ?
O10' Cl2 O9 96.4(17) . . ?
O10' Cl2 O11' 123(3) . . ?
O10' Cl2 O12' 120(3) . . ?
O12' Cl2 O9 117.6(19) . . ?
O12' Cl2 O11' 93(2) . . ?
C27 N1 H1 118.9 . . ?
C27 N1 C28 122.2(5) . . ?
C28 N1 H1 118.9 . . ?
C1 N2 Ni1 132.2(3) . . ?
C1 N2 C12 117.6(4) . . ?
C12 N2 Ni1 109.8(3) . . ?
C10 N3 Ni1 120.4(3) . . ?
C10 N3 C11 120.3(4) . . ?
C11 N3 Ni1 119.2(3) . . ?
C32 N4 H4 119.4 . . ?
C32 N4 C33 121.2(4) . . ?
C33 N4 H4 119.4 . . ?
C37 N5 H5 118.4 . . ?
C37 N5 C38 123.1(6) . . ?
C38 N5 H5 118.4 . . ?
C13 N6 Ni1 133.1(4) . . ?
C13 N6 C24 116.4(5) . . ?
C24 N6 Ni1 110.1(4) . . ?
C22 N7 Ni1 120.2(3) . . ?
C22 N7 C23 121.5(4) . . ?
C23 N7 Ni1 118.3(4) . . ?
C42 N8 H8 120.4 . . ?
C42 N8 C43 118.4(6) . . ?
C42 N8 C43' 132.0(9) . . ?
C43 N8 H8 121.2 . . ?
C43' N8 H8 103.4 . . ?
C32 O2 Ni1 113.7(3) . . ?
C42 O4 Ni1 113.2(3) . . ?
N2 C1 C2 121.5(5) . . ?
N2 C1 C27 116.8(4) . . ?
C2 C1 C27 121.7(4) . . ?
C1 C2 H2 119.7 . . ?
C3 C2 C1 120.7(5) . . ?
C3 C2 H2 119.7 . . ?
C2 C3 H3 120.3 . . ?
C2 C3 C4 119.4(5) . . ?
C4 C3 H3 120.3 . . ?
C3 C4 C5 123.7(5) . . ?
C12 C4 C3 116.4(5) . . ?
C12 C4 C5 119.9(5) . . ?
C4 C5 H5A 119.3 . . ?
C6 C5 C4 121.4(5) . . ?
C6 C5 H5A 119.3 . . ?
C5 C6 H6 120.0 . . ?
C5 C6 C7 119.9(5) . . ?
C7 C6 H6 120.0 . . ?
C8 C7 C6 124.8(5) . . ?
C11 C7 C6 118.9(5) . . ?
C11 C7 C8 116.3(5) . . ?
C7 C8 H8A 119.9 . . ?
C9 C8 C7 120.1(4) . . ?
C9 C8 H8A 119.9 . . ?
C8 C9 H9 120.5 . . ?
C8 C9 C10 119.1(5) . . ?
C10 C9 H9 120.5 . . ?
N3 C10 C9 121.0(5) . . ?
N3 C10 C32 110.8(4) . . ?
C9 C10 C32 128.1(4) . . ?
N3 C11 C7 123.1(4) . . ?
N3 C11 C12 114.7(4) . . ?
C7 C11 C12 122.2(4) . . ?
N2 C12 C4 124.2(4) . . ?
N2 C12 C11 118.0(4) . . ?
C4 C12 C11 117.6(4) . . ?
N6 C13 C14 123.1(6) . . ?
N6 C13 C37 116.2(5) . . ?
C14 C13 C37 120.7(5) . . ?
C13 C14 H14 120.2 . . ?
C15 C14 C13 119.5(6) . . ?
C15 C14 H14 120.2 . . ?
C14 C15 H15 120.3 . . ?
C14 C15 C16 119.3(6) . . ?
C16 C15 H15 120.3 . . ?
C15 C16 C17 123.8(5) . . ?
C24 C16 C15 117.0(6) . . ?
C24 C16 C17 119.2(5) . . ?
C16 C17 H17 119.6 . . ?
C18 C17 C16 120.9(5) . . ?
C18 C17 H17 119.6 . . ?
C17 C18 H18 119.0 . . ?
C17 C18 C19 122.0(6) . . ?
C19 C18 H18 119.0 . . ?
C20 C19 C18 126.3(5) . . ?
C20 C19 C23 116.5(5) . . ?
C23 C19 C18 117.1(6) . . ?
C19 C20 H20 119.6 . . ?
C21 C20 C19 120.9(5) . . ?
C21 C20 H20 119.6 . . ?
C20 C21 H21 120.3 . . ?
C20 C21 C22 119.4(5) . . ?
C22 C21 H21 120.3 . . ?
N7 C22 C21 120.2(5) . . ?
N7 C22 C42 111.0(4) . . ?
C21 C22 C42 128.8(5) . . ?
N7 C23 C19 121.5(5) . . ?
N7 C23 C24 117.2(5) . . ?
C19 C23 C24 121.3(5) . . ?
N6 C24 C16 124.5(5) . . ?
N6 C24 C23 116.0(5) . . ?
C16 C24 C23 119.4(5) . . ?
N1 C27 C1 114.3(4) . . ?
O1 C27 N1 125.8(5) . . ?
O1 C27 C1 119.9(5) . . ?
N1 C28 H28A 109.2 . . ?
N1 C28 H28B 109.2 . . ?
N1 C28 C29 111.9(5) . . ?
H28A C28 H28B 107.9 . . ?
C29 C28 H28A 109.2 . . ?
C29 C28 H28B 109.2 . . ?
C28 C29 H29A 108.8 . . ?
C28 C29 H29B 108.8 . . ?
C28 C29 C30 113.6(4) . . ?
H29A C29 H29B 107.7 . . ?
C30 C29 H29A 108.8 . . ?
C30 C29 H29B 108.8 . . ?
C29 C30 H30A 108.9 . . ?
C29 C30 H30B 108.9 . . ?
H30A C30 H30B 107.7 . . ?
C31 C30 C29 113.3(5) . . ?
C31 C30 H30A 108.9 . . ?
C31 C30 H30B 108.9 . . ?
C30 C31 H31A 109.5 . . ?
C30 C31 H31B 109.5 . . ?
C30 C31 H31C 109.5 . . ?
H31A C31 H31B 109.5 . . ?
H31A C31 H31C 109.5 . . ?
H31B C31 H31C 109.5 . . ?
N4 C32 C10 119.8(4) . . ?
O2 C32 N4 122.2(5) . . ?
O2 C32 C10 117.9(4) . . ?
N4 C33 H33A 109.4 . . ?
N4 C33 H33B 109.4 . . ?
N4 C33 C34 111.4(4) . . ?
H33A C33 H33B 108.0 . . ?
C34 C33 H33A 109.4 . . ?
C34 C33 H33B 109.4 . . ?
C33 C34 H34A 108.7 . . ?
C33 C34 H34B 108.7 . . ?
H34A C34 H34B 107.6 . . ?
C35 C34 C33 114.2(4) . . ?
C35 C34 H34A 108.7 . . ?
C35 C34 H34B 108.7 . . ?
C34 C35 H35A 109.3 . . ?
C34 C35 H35B 109.3 . . ?
C34 C35 C36 111.6(5) . . ?
H35A C35 H35B 108.0 . . ?
C36 C35 H35A 109.3 . . ?
C36 C35 H35B 109.3 . . ?
C35 C36 H36A 109.5 . . ?
C35 C36 H36B 109.5 . . ?
C35 C36 H36C 109.5 . . ?
H36A C36 H36B 109.5 . . ?
H36A C36 H36C 109.5 . . ?
H36B C36 H36C 109.5 . . ?
N5 C37 C13 114.4(5) . . ?
O3 C37 N5 124.2(6) . . ?
O3 C37 C13 121.4(6) . . ?
N5 C38 H38A 108.7 . . ?
N5 C38 H38B 108.7 . . ?
N5 C38 C39 114.2(5) . . ?
H38A C38 H38B 107.6 . . ?
C39 C38 H38A 108.7 . . ?
C39 C38 H38B 108.7 . . ?
C38 C39 H39A 109.6 . . ?
C38 C39 H39B 109.6 . . ?
C38 C39 C40 110.1(5) . . ?
H39A C39 H39B 108.2 . . ?
C40 C39 H39A 109.6 . . ?
C40 C39 H39B 109.6 . . ?
C39 C40 H40A 109.2 . . ?
C39 C40 H40B 109.2 . . ?
H40A C40 H40B 107.9 . . ?
C41 C40 C39 112.2(5) . . ?
C41 C40 H40A 109.2 . . ?
C41 C40 H40B 109.2 . . ?
C40 C41 H41A 109.5 . . ?
C40 C41 H41B 109.5 . . ?
C40 C41 H41C 109.5 . . ?
H41A C41 H41B 109.5 . . ?
H41A C41 H41C 109.5 . . ?
H41B C41 H41C 109.5 . . ?
N8 C42 C22 120.0(5) . . ?
O4 C42 N8 121.8(5) . . ?
O4 C42 C22 118.1(4) . . ?
N8 C43 H43A 109.2 . . ?
N8 C43 H43B 109.6 . . ?
H43A C43 H43B 108.0 . . ?
C44 C43 N8 111.3(7) . . ?
C44 C43 H43A 109.7 . . ?
C44 C43 H43B 109.0 . . ?
C43 C44 H44A 109.3 . . ?
C43 C44 H44B 109.3 . . ?
C43 C44 C45 111.8(7) . . ?
H44A C44 H44B 107.9 . . ?
C45 C44 H44A 109.3 . . ?
C45 C44 H44B 109.3 . . ?
C44 C45 H45A 109.0 . . ?
C44 C45 H45B 109.0 . . ?
H45A C45 H45B 107.8 . . ?
C46 C45 C44 112.9(8) . . ?
C46 C45 H45A 109.0 . . ?
C46 C45 H45B 109.0 . . ?
C45 C46 H46A 109.5 . . ?
C45 C46 H46B 109.5 . . ?
C45 C46 H46C 109.5 . . ?
H46A C46 H46B 109.5 . . ?
H46A C46 H46C 109.5 . . ?
H46B C46 H46C 109.5 . . ?
N8 C43' H43C 112.1 . . ?
N8 C43' H43D 111.5 . . ?
N8 C43' C44' 99.4(13) . . ?
H43C C43' H43D 109.6 . . ?
C44' C43' H43C 112.0 . . ?
C44' C43' H43D 112.0 . . ?
C43' C44' H44C 108.3 . . ?
C43' C44' H44D 108.3 . . ?
C43' C44' C45' 115.9(15) . . ?
H44C C44' H44D 107.4 . . ?
C45' C44' H44C 108.3 . . ?
C45' C44' H44D 108.3 . . ?
C44' C45' H45C 109.2 . . ?
C44' C45' H45D 109.2 . . ?
H45C C45' H45D 107.9 . . ?
C46' C45' C44' 112.1(15) . . ?
C46' C45' H45C 109.2 . . ?
C46' C45' H45D 109.2 . . ?
C45' C46' H46D 109.5 . . ?
C45' C46' H46E 109.5 . . ?
C45' C46' H46F 109.5 . . ?
H46D C46' H46E 109.5 . . ?
H46D C46' H46F 109.5 . . ?
H46E C46' H46F 109.5 . . ?

loop_
_geom_bond_atom_site_label_1
_geom_bond_atom_site_label_2
_geom_bond_distance
_geom_bond_site_symmetry_2
_geom_bond_publ_flag
Ni1 N2 2.198(4) . ?
Ni1 N3 1.982(4) . ?
Ni1 N6 2.192(4) . ?
Ni1 N7 1.983(4) . ?
Ni1 O2 2.140(3) . ?
Ni1 O4 2.142(3) . ?
Cl1 O5 1.421(5) . ?
Cl1 O6 1.439(7) . ?
Cl1 O7 1.450(6) . ?
Cl1 O8 1.415(7) . ?
Cl1 O5' 1.44(3) . ?
Cl1 O8' 1.47(2) . ?
Cl1 O7' 1.48(2) . ?
Cl1 O6' 1.39(4) . ?
Cl2 O9 1.414(5) . ?
Cl2 O10 1.437(7) . ?
Cl2 O11 1.453(9) . ?
Cl2 O12 1.419(7) . ?
Cl2 O11' 1.62(4) . ?
Cl2 O10' 1.29(5) . ?
Cl2 O12' 1.38(3) . ?
N1 H1 0.8600 . ?
N1 C27 1.331(7) . ?
N1 C28 1.470(7) . ?
N2 C1 1.340(6) . ?
N2 C12 1.355(6) . ?
N3 C10 1.326(6) . ?
N3 C11 1.347(6) . ?
N4 H4 0.8600 . ?
N4 C32 1.315(7) . ?
N4 C33 1.472(7) . ?
N5 H5 0.8600 . ?
N5 C37 1.365(8) . ?
N5 C38 1.464(8) . ?
N6 C13 1.335(7) . ?
N6 C24 1.383(7) . ?
N7 C22 1.336(7) . ?
N7 C23 1.336(7) . ?
N8 H8 0.8598 . ?
N8 C42 1.303(7) . ?
N8 C43 1.553(11) . ?
N8 C43' 1.40(2) . ?
O1 C27 1.227(7) . ?
O2 C32 1.253(6) . ?
O3 C37 1.221(7) . ?
O4 C42 1.269(6) . ?
C1 C2 1.404(7) . ?
C1 C27 1.507(7) . ?
C2 H2 0.9300 . ?
C2 C3 1.359(8) . ?
C3 H3 0.9300 . ?
C3 C4 1.409(7) . ?
C4 C5 1.438(7) . ?
C4 C12 1.404(7) . ?
C5 H5A 0.9300 . ?
C5 C6 1.372(8) . ?
C6 H6 0.9300 . ?
C6 C7 1.432(7) . ?
C7 C8 1.418(7) . ?
C7 C11 1.394(7) . ?
C8 H8A 0.9300 . ?
C8 C9 1.384(8) . ?
C9 H9 0.9300 . ?
C9 C10 1.405(7) . ?
C10 C32 1.510(7) . ?
C11 C12 1.441(7) . ?
C13 C14 1.411(8) . ?
C13 C37 1.522(8) . ?
C14 H14 0.9300 . ?
C14 C15 1.380(10) . ?
C15 H15 0.9300 . ?
C15 C16 1.413(9) . ?
C16 C17 1.438(9) . ?
C16 C24 1.394(7) . ?
C17 H17 0.9300 . ?
C17 C18 1.345(9) . ?
C18 H18 0.9300 . ?
C18 C19 1.434(8) . ?
C19 C20 1.404(9) . ?
C19 C23 1.414(8) . ?
C20 H20 0.9300 . ?
C20 C21 1.366(9) . ?
C21 H21 0.9300 . ?
C21 C22 1.401(7) . ?
C22 C42 1.496(7) . ?
C23 C24 1.425(8) . ?
C28 H28A 0.9700 . ?
C28 H28B 0.9700 . ?
C28 C29 1.523(8) . ?
C29 H29A 0.9700 . ?
C29 H29B 0.9700 . ?
C29 C30 1.524(7) . ?
C30 H30A 0.9700 . ?
C30 H30B 0.9700 . ?
C30 C31 1.514(7) . ?
C31 H31A 0.9600 . ?
C31 H31B 0.9600 . ?
C31 H31C 0.9600 . ?
C33 H33A 0.9700 . ?
C33 H33B 0.9700 . ?
C33 C34 1.526(7) . ?
C34 H34A 0.9700 . ?
C34 H34B 0.9700 . ?
C34 C35 1.516(8) . ?
C35 H35A 0.9700 . ?
C35 H35B 0.9700 . ?
C35 C36 1.522(8) . ?
C36 H36A 0.9600 . ?
C36 H36B 0.9600 . ?
C36 H36C 0.9600 . ?
C38 H38A 0.9700 . ?
C38 H38B 0.9700 . ?
C38 C39 1.500(8) . ?
C39 H39A 0.9700 . ?
C39 H39B 0.9700 . ?
C39 C40 1.532(7) . ?
C40 H40A 0.9700 . ?
C40 H40B 0.9700 . ?
C40 C41 1.506(8) . ?
C41 H41A 0.9600 . ?
C41 H41B 0.9600 . ?
C41 H41C 0.9600 . ?
C43 H43A 0.9699 . ?
C43 H43B 0.9702 . ?
C43 C44 1.509(12) . ?
C44 H44A 0.9700 . ?
C44 H44B 0.9700 . ?
C44 C45 1.512(11) . ?
C45 H45A 0.9700 . ?
C45 H45B 0.9700 . ?
C45 C46 1.508(14) . ?
C46 H46A 0.9600 . ?
C46 H46B 0.9600 . ?
C46 H46C 0.9600 . ?
C43' H43C 0.9700 . ?
C43' H43D 0.9701 . ?
C43' C44' 1.49(3) . ?
C44' H44C 0.9700 . ?
C44' H44D 0.9700 . ?
C44' C45' 1.55(2) . ?
C45' H45C 0.9700 . ?
C45' H45D 0.9700 . ?
C45' C46' 1.55(3) . ?
C46' H46D 0.9600 . ?
C46' H46E 0.9600 . ?
C46' H46F 0.9600 . ?

loop_
_geom_hbond_atom_site_label_D
_geom_hbond_atom_site_label_H
_geom_hbond_atom_site_label_A
_geom_hbond_distance_DH
_geom_hbond_distance_HA
_geom_hbond_distance_DA
_geom_hbond_angle_DHA
_geom_hbond_site_symmetry_A
_geom_hbond_publ_flag
N1 H1 O12 0.86 2.15 2.916(9) 148.0 . yes
N4 H4 O5 0.86 2.16 2.937(7) 150.9 3 yes
N5 H5 O10' 0.86 2.17 2.94(4) 148.6 . yes
N8 H8 O7 0.86 2.20 2.926(8) 142.0 2_574 yes
C45' H45D O12' 0.97 2.05 2.76(5) 128.3 1_565 yes

loop_
_geom_torsion_atom_site_label_1
_geom_torsion_atom_site_label_2
_geom_torsion_atom_site_label_3
_geom_torsion_atom_site_label_4
_geom_torsion
_geom_torsion_site_symmetry_1
_geom_torsion_site_symmetry_2
_geom_torsion_site_symmetry_3
_geom_torsion_site_symmetry_4
_geom_torsion_publ_flag
Ni1 N2 C1 C2 173.3(4) . . . . ?
Ni1 N2 C1 C27 -6.5(7) . . . . ?
Ni1 N2 C12 C4 -177.9(4) . . . . ?
Ni1 N2 C12 C11 -0.9(5) . . . . ?
Ni1 N3 C10 C9 -180.0(4) . . . . ?
Ni1 N3 C10 C32 0.3(6) . . . . ?
Ni1 N3 C11 C7 179.5(4) . . . . ?
Ni1 N3 C11 C12 3.1(5) . . . . ?
Ni1 N6 C13 C14 174.5(5) . . . . ?
Ni1 N6 C13 C37 -5.6(8) . . . . ?
Ni1 N6 C24 C16 -177.6(5) . . . . ?
Ni1 N6 C24 C23 0.3(6) . . . . ?
Ni1 N7 C22 C21 -179.8(4) . . . . ?
Ni1 N7 C22 C42 -0.7(5) . . . . ?
Ni1 N7 C23 C19 179.4(4) . . . . ?
Ni1 N7 C23 C24 1.3(6) . . . . ?
Ni1 O2 C32 N4 179.3(4) . . . . ?
Ni1 O2 C32 C10 1.6(5) . . . . ?
Ni1 O4 C42 N8 -172.6(5) . . . . ?
Ni1 O4 C42 C22 5.1(6) . . . . ?
N1 C28 C29 C30 65.1(6) . . . . ?
N2 C1 C2 C3 2.4(8) . . . . ?
N2 C1 C27 N1 124.4(5) . . . . ?
N2 C1 C27 O1 -56.5(6) . . . . ?
N3 C10 C32 N4 -179.1(4) . . . . ?
N3 C10 C32 O2 -1.3(6) . . . . ?
N3 C11 C12 N2 -1.2(6) . . . . ?
N3 C11 C12 C4 175.9(4) . . . . ?
N4 C33 C34 C35 -75.7(6) . . . . ?
N5 C38 C39 C40 176.3(5) . . . . ?
N6 C13 C14 C15 0.5(10) . . . . ?
N6 C13 C37 N5 123.0(6) . . . . ?
N6 C13 C37 O3 -53.4(8) . . . . ?
N7 C22 C42 N8 174.6(5) . . . . ?
N7 C22 C42 O4 -3.1(7) . . . . ?
N7 C23 C24 N6 -1.0(7) . . . . ?
N7 C23 C24 C16 177.0(5) . . . . ?
N8 C43 C44 C45 -178.8(8) . . . . ?
N8 C43' C44' C45' -174.4(13) . . . . ?
C1 N2 C12 C4 -4.1(7) . . . . ?
C1 N2 C12 C11 172.8(4) . . . . ?
C1 C2 C3 C4 -3.3(8) . . . . ?
C2 C1 C27 N1 -55.5(6) . . . . ?
C2 C1 C27 O1 123.7(6) . . . . ?
C2 C3 C4 C5 -176.3(5) . . . . ?
C2 C3 C4 C12 0.7(7) . . . . ?
C3 C4 C5 C6 174.0(5) . . . . ?
C3 C4 C12 N2 3.2(7) . . . . ?
C3 C4 C12 C11 -173.8(4) . . . . ?
C4 C5 C6 C7 -0.4(8) . . . . ?
C5 C4 C12 N2 -179.8(4) . . . . ?
C5 C4 C12 C11 3.3(7) . . . . ?
C5 C6 C7 C8 -175.6(5) . . . . ?
C5 C6 C7 C11 3.1(8) . . . . ?
C6 C7 C8 C9 177.9(5) . . . . ?
C6 C7 C11 N3 -178.9(5) . . . . ?
C6 C7 C11 C12 -2.7(7) . . . . ?
C7 C8 C9 C10 0.4(8) . . . . ?
C7 C11 C12 N2 -177.7(4) . . . . ?
C7 C11 C12 C4 -0.5(7) . . . . ?
C8 C7 C11 N3 0.0(7) . . . . ?
C8 C7 C11 C12 176.2(4) . . . . ?
C8 C9 C10 N3 0.9(8) . . . . ?
C8 C9 C10 C32 -179.4(5) . . . . ?
C9 C10 C32 N4 1.2(8) . . . . ?
C9 C10 C32 O2 179.0(5) . . . . ?
C10 N3 C11 C7 1.4(7) . . . . ?
C10 N3 C11 C12 -175.1(4) . . . . ?
C11 N3 C10 C9 -1.8(7) . . . . ?
C11 N3 C10 C32 178.5(4) . . . . ?
C11 C7 C8 C9 -0.9(7) . . . . ?
C12 N2 C1 C2 1.3(7) . . . . ?
C12 N2 C1 C27 -178.6(4) . . . . ?
C12 C4 C5 C6 -2.9(8) . . . . ?
C13 N6 C24 C16 -4.0(8) . . . . ?
C13 N6 C24 C23 173.8(5) . . . . ?
C13 C14 C15 C16 -2.8(10) . . . . ?
C14 C13 C37 N5 -57.1(8) . . . . ?
C14 C13 C37 O3 126.6(6) . . . . ?
C14 C15 C16 C17 -177.2(6) . . . . ?
C14 C15 C16 C24 1.7(9) . . . . ?
C15 C16 C17 C18 177.7(6) . . . . ?
C15 C16 C24 N6 1.8(9) . . . . ?
C15 C16 C24 C23 -176.0(5) . . . . ?
C16 C17 C18 C19 -2.6(9) . . . . ?
C17 C16 C24 N6 -179.2(5) . . . . ?
C17 C16 C24 C23 3.0(8) . . . . ?
C17 C18 C19 C20 -176.3(6) . . . . ?
C17 C18 C19 C23 4.3(8) . . . . ?
C18 C19 C20 C21 -179.9(5) . . . . ?
C18 C19 C23 N7 179.5(5) . . . . ?
C18 C19 C23 C24 -2.4(8) . . . . ?
C19 C20 C21 C22 0.3(8) . . . . ?
C19 C23 C24 N6 -179.1(5) . . . . ?
C19 C23 C24 C16 -1.2(8) . . . . ?
C20 C19 C23 N7 0.1(8) . . . . ?
C20 C19 C23 C24 178.2(5) . . . . ?
C20 C21 C22 N7 0.5(8) . . . . ?
C20 C21 C22 C42 -178.3(5) . . . . ?
C21 C22 C42 N8 -6.4(9) . . . . ?
C21 C22 C42 O4 175.8(5) . . . . ?
C22 N7 C23 C19 0.7(7) . . . . ?
C22 N7 C23 C24 -177.4(4) . . . . ?
C23 N7 C22 C21 -1.0(7) . . . . ?
C23 N7 C22 C42 178.0(4) . . . . ?
C23 C19 C20 C21 -0.6(8) . . . . ?
C24 N6 C13 C14 2.8(9) . . . . ?
C24 N6 C13 C37 -177.3(5) . . . . ?
C24 C16 C17 C18 -1.2(9) . . . . ?
C27 N1 C28 C29 -106.7(6) . . . . ?
C27 C1 C2 C3 -177.8(5) . . . . ?
C28 N1 C27 O1 -3.1(8) . . . . ?
C28 N1 C27 C1 176.0(5) . . . . ?
C28 C29 C30 C31 70.5(6) . . . . ?
C32 N4 C33 C34 -171.0(5) . . . . ?
C33 N4 C32 O2 -1.7(8) . . . . ?
C33 N4 C32 C10 175.9(5) . . . . ?
C33 C34 C35 C36 174.5(5) . . . . ?
C37 N5 C38 C39 -95.0(7) . . . . ?
C37 C13 C14 C15 -179.4(6) . . . . ?
C38 N5 C37 O3 6.8(9) . . . . ?
C38 N5 C37 C13 -169.4(5) . . . . ?
C38 C39 C40 C41 179.5(5) . . . . ?
C42 N8 C43 C44 175.5(7) . . . . ?
C42 N8 C43' C44' 105.4(12) . . . . ?
C43 N8 C42 O4 7.9(10) . . . . ?
C43 N8 C42 C22 -169.7(6) . . . . ?
C43 C44 C45 C46 178.0(9) . . . . ?
C43' N8 C42 O4 -19.2(16) . . . . ?
C43' N8 C42 C22 163.2(13) . . . . ?
C43' C44' C45' C46' -77.4(19) . . . . ?

loop_
_twin_individual_id
_twin_individual_mass_fraction_refined
1 0.34(3)
2 0.66(3)
